data_1553070
loop_
_publ_author_name
'Chahdoura, Faouzi'
'Mallet-Ladeira, Sonia'
'G\'omez, Montserrat'

_publ_section_title
;
 Palladium nanoparticles in glycerol: a clear-cut catalyst for one-pot
 multi-step processes applied in the synthesis of heterocyclic compounds
;
_journal_issue 4
_journal_name_full 'Organic Chemistry Frontiers'
_journal_page_first 312
_journal_paper_doi 10.1039/C4QO00338A
_journal_volume 2
_journal_year 2015
_chemical_absolute_configuration unk
_chemical_compound_source 'synthesis as described'
_chemical_formula_moiety 'C21 H21 N3 O'
_chemical_formula_sum 'C21 H21 N3 O'
_chemical_formula_weight 331.41
_space_group_IT_number 7
_space_group_name_Hall 'P -2yc'
_space_group_name_H-M_alt 'P 1 c 1'
_symmetry_cell_setting monoclinic
_symmetry_Int_Tables_number 7
_symmetry_space_group_name_Hall 'P -2yc'
_symmetry_space_group_name_H-M 'P 1 c 1'
_atom_sites_solution_hydrogens geom
_atom_sites_solution_primary direct
_atom_sites_solution_secondary difmap
_audit_update_record
;
2014-08-22 deposited with the CCDC.
2015-01-30 downloaded from the CCDC.
;
_cell_angle_alpha 90
_cell_angle_beta 103.633(4)
_cell_angle_gamma 90
_cell_formula_units_Z 2
_cell_length_a 18.2723(16)
_cell_length_b 5.5654(4)
_cell_length_c 8.7266(7)
_cell_measurement_reflns_used 4440
_cell_measurement_temperature 193(2)
_cell_measurement_theta_max 31.99
_cell_measurement_theta_min 3.44
_cell_measurement_wavelength 0.71073
_cell_volume 862.43(12)
_computing_cell_refinement 'APEX2 and SAINT (Bruker, 2008)'
_computing_data_collection 'APEX2 (Bruker, 2008)'
_computing_data_reduction 'SAINT (Bruker, 2008)'
_computing_molecular_graphics 'Ortep-3 for Windows (Farrugia, 1997)'
_computing_publication_material 'WinGX publication routines (Farrugia, 1999)'
_computing_structure_refinement 'SHELXL-97 (Sheldrick, 2008)'
_computing_structure_solution 'SHELXS-97 (Sheldrick, 2008)'
_diffrn_ambient_temperature 193(2)
_diffrn_measured_fraction_theta_full 0.994
_diffrn_measured_fraction_theta_max 0.994
_diffrn_measurement_device_type 'Bruker Kappa APEX II Quazar'
_diffrn_measurement_method 'phi and omega scans'
_diffrn_radiation_monochromator 'multilayer optics'
_diffrn_radiation_probe x-ray
_diffrn_radiation_source 'microfocus sealed tube'
_diffrn_radiation_type MoK\a
_diffrn_radiation_wavelength 0.71073
_diffrn_reflns_av_R_equivalents 0.0256
_diffrn_reflns_av_unetI/netI 0.0284
_diffrn_reflns_limit_h_max 27
_diffrn_reflns_limit_h_min -23
_diffrn_reflns_limit_k_max 7
_diffrn_reflns_limit_k_min -8
_diffrn_reflns_limit_l_max 12
_diffrn_reflns_limit_l_min -13
_diffrn_reflns_number 11512
_diffrn_reflns_theta_full 32.55
_diffrn_reflns_theta_max 32.55
_diffrn_reflns_theta_min 4.67
_diffrn_standards_decay_% 0
_diffrn_standards_interval_count 0
_diffrn_standards_interval_time 0
_diffrn_standards_number 0
_exptl_absorpt_coefficient_mu 0.08
_exptl_absorpt_correction_T_max 0.9841
_exptl_absorpt_correction_T_min 0.9810
_exptl_absorpt_correction_type multi-scan
_exptl_absorpt_process_details '(SADABS; Bruker, 2008)'
_exptl_crystal_colour colourless
_exptl_crystal_density_diffrn 1.276
_exptl_crystal_density_method 'not measured'
_exptl_crystal_description block
_exptl_crystal_F_000 352
_exptl_crystal_size_max 0.24
_exptl_crystal_size_mid 0.24
_exptl_crystal_size_min 0.2
_refine_diff_density_max 0.312
_refine_diff_density_min -0.227
_refine_diff_density_rms 0.038
_refine_ls_extinction_method none
_refine_ls_goodness_of_fit_ref 1.039
_refine_ls_hydrogen_treatment constr
_refine_ls_matrix_type full
_refine_ls_number_parameters 226
_refine_ls_number_reflns 3137
_refine_ls_number_restraints 2
_refine_ls_restrained_S_all 1.039
_refine_ls_R_factor_all 0.0506
_refine_ls_R_factor_gt 0.0412
_refine_ls_shift/su_max 0.002
_refine_ls_shift/su_mean 0
_refine_ls_structure_factor_coef Fsqd
_refine_ls_weighting_details 'calc w=1/[\s^2^(Fo^2^)+(0.0735P)^2^+0.0000P] where P=(Fo^2^+2Fc^2^)/3'
_refine_ls_weighting_scheme calc
_refine_ls_wR_factor_gt 0.1059
_refine_ls_wR_factor_ref 0.1114
_reflns_number_gt 2705
_reflns_number_total 3137
_reflns_threshold_expression >2sigma(I)
_cod_data_source_file c4qo00338a2.cif
_cod_data_source_block Faouzi11
_cod_original_sg_symbol_H-M 'P c'
_cod_database_code 1553070

loop_
_symmetry_equiv_pos_as_xyz
'x, y, z'
'x, -y, z+1/2'

loop_
_atom_site_label
_atom_site_type_symbol
_atom_site_fract_x
_atom_site_fract_y
_atom_site_fract_z
_atom_site_U_iso_or_equiv
_atom_site_adp_type
_atom_site_occupancy
_atom_site_symmetry_multiplicity
_atom_site_calc_flag
_atom_site_refinement_flags
C1 C 0.49174(10) -0.0753(3) 0.1670(2) 0.0367(4) Uani 1 1 d .
H1 H 0.4665 0.0689 0.1824 0.044 Uiso 1 1 calc R
C2 C 0.45784(11) -0.2404(3) 0.0528(2) 0.0399(4) Uani 1 1 d .
H2 H 0.4091 -0.2076 -0.0109 0.048 Uiso 1 1 calc R
C3 C 0.49415(11) -0.4541(3) 0.0299(2) 0.0380(4) Uani 1 1 d .
H3 H 0.47 -0.5626 -0.0501 0.046 Uiso 1 1 calc R
C4 C 0.56491(10) -0.5102(3) 0.12218(19) 0.0328(3) Uani 1 1 d .
H4 H 0.5897 -0.656 0.1085 0.039 Uiso 1 1 calc R
C5 C 0.59763(9) -0.3430(2) 0.23521(18) 0.0268(3) Uani 1 1 d .
C6 C 0.56350(9) -0.1257(2) 0.25856(19) 0.0279(3) Uani 1 1 d .
C7 C 0.61754(10) -0.0021(3) 0.38015(18) 0.0299(3) Uani 1 1 d .
H7 H 0.6117 0.1523 0.4222 0.036 Uiso 1 1 calc R
C8 C 0.67799(9) -0.1478(2) 0.42276(18) 0.0270(3) Uani 1 1 d .
C9 C 0.75010(10) -0.1305(3) 0.54479(19) 0.0305(3) Uani 1 1 d .
H9A H 0.7898 -0.2163 0.5066 0.037 Uiso 1 1 calc R
H9B H 0.7441 -0.2121 0.6418 0.037 Uiso 1 1 calc R
C10 C 0.77573(10) 0.1282(3) 0.58542(19) 0.0298(3) Uani 1 1 d .
H10A H 0.7833 0.2093 0.4894 0.036 Uiso 1 1 calc R
H10B H 0.7358 0.2158 0.6218 0.036 Uiso 1 1 calc R
C11 C 0.84859(10) 0.1386(3) 0.71316(19) 0.0288(3) Uani 1 1 d .
H11A H 0.8895 0.0636 0.673 0.035 Uiso 1 1 calc R
H11B H 0.8424 0.0445 0.8056 0.035 Uiso 1 1 calc R
C12 C 0.87091(9) 0.3953(3) 0.76494(19) 0.0288(3) Uani 1 1 d .
H12A H 0.8816 0.4844 0.6745 0.035 Uiso 1 1 calc R
H12B H 0.8278 0.4747 0.7947 0.035 Uiso 1 1 calc R
C13 C 0.93819(9) 0.4109(3) 0.90060(17) 0.0264(3) Uani 1 1 d .
C14 C 0.97901(9) 0.2318(3) 0.98975(18) 0.0288(3) Uani 1 1 d .
H14 H 0.972 0.0632 0.9766 0.035 Uiso 1 1 calc R
C15 C 1.09031(11) 0.2424(4) 1.2259(2) 0.0434(4) Uani 1 1 d .
H15A H 1.0773 0.0735 1.2432 0.052 Uiso 1 1 calc R
H15B H 1.0928 0.3318 1.325 0.052 Uiso 1 1 calc R
C16 C 1.16605(10) 0.2502(3) 1.18697(19) 0.0333(3) Uani 1 1 d .
C17 C 1.21516(13) 0.4407(4) 1.2379(3) 0.0491(5) Uani 1 1 d .
H17 H 1.2013 0.5662 1.2992 0.059 Uiso 1 1 calc R
C18 C 1.28453(15) 0.4468(4) 1.1987(4) 0.0634(7) Uani 1 1 d .
H18 H 1.318 0.5768 1.2337 0.076 Uiso 1 1 calc R
C19 C 1.30511(14) 0.2676(5) 1.1104(3) 0.0636(7) Uani 1 1 d .
H19 H 1.3526 0.2741 1.0839 0.076 Uiso 1 1 calc R
C20 C 1.25711(16) 0.0771(5) 1.0595(3) 0.0596(6) Uani 1 1 d .
H20 H 1.2715 -0.0478 0.9983 0.072 Uiso 1 1 calc R
C21 C 1.18813(13) 0.0694(4) 1.0982(2) 0.0450(4) Uani 1 1 d .
H21 H 1.1552 -0.062 1.0635 0.054 Uiso 1 1 calc R
N1 N 0.96763(9) 0.6254(2) 0.96041(17) 0.0334(3) Uani 1 1 d .
N2 N 1.02445(10) 0.5860(3) 1.08226(18) 0.0373(3) Uani 1 1 d .
N3 N 1.03104(9) 0.3469(2) 1.09984(17) 0.0325(3) Uani 1 1 d .
O1 O 0.66730(7) -0.36018(18) 0.33669(13) 0.0288(2) Uani 1 1 d .

loop_
_atom_site_aniso_label
_atom_site_aniso_U_11
_atom_site_aniso_U_22
_atom_site_aniso_U_33
_atom_site_aniso_U_23
_atom_site_aniso_U_13
_atom_site_aniso_U_12
C1 0.0329(9) 0.0281(7) 0.0467(9) 0.0001(6) 0.0046(7) 0.0035(6)
C2 0.0312(8) 0.0384(9) 0.0465(9) 0.0014(7) 0.0020(7) -0.0031(7)
C3 0.0390(9) 0.0340(8) 0.0403(8) -0.0048(7) 0.0078(7) -0.0094(7)
C4 0.0383(9) 0.0250(6) 0.0377(8) -0.0048(6) 0.0138(7) -0.0035(6)
C5 0.0303(7) 0.0213(6) 0.0308(7) 0.0016(5) 0.0113(6) 0.0007(5)
C6 0.0305(7) 0.0221(6) 0.0315(7) 0.0011(5) 0.0080(6) 0.0024(5)
C7 0.0347(8) 0.0227(6) 0.0319(7) -0.0017(5) 0.0069(6) 0.0035(5)
C8 0.0324(7) 0.0217(6) 0.0275(6) 0.0010(5) 0.0082(6) 0.0014(5)
C9 0.0311(8) 0.0273(7) 0.0319(7) 0.0018(6) 0.0049(6) 0.0027(5)
C10 0.0322(8) 0.0255(6) 0.0313(7) -0.0001(5) 0.0068(6) 0.0026(5)
C11 0.0301(7) 0.0257(7) 0.0303(7) -0.0003(5) 0.0063(6) 0.0025(5)
C12 0.0307(7) 0.0239(6) 0.0320(7) 0.0043(5) 0.0079(6) 0.0033(5)
C13 0.0279(7) 0.0218(6) 0.0309(7) 0.0010(5) 0.0099(6) 0.0006(5)
C14 0.0310(8) 0.0234(6) 0.0331(7) 0.0030(5) 0.0096(6) 0.0021(5)
C15 0.0388(10) 0.0557(11) 0.0339(8) 0.0085(8) 0.0049(7) 0.0038(8)
C16 0.0324(8) 0.0327(8) 0.0306(7) 0.0025(6) -0.0011(6) 0.0015(6)
C17 0.0459(11) 0.0360(9) 0.0566(12) -0.0048(8) -0.0057(9) -0.0023(7)
C18 0.0377(11) 0.0509(12) 0.0894(18) 0.0179(12) -0.0093(11) -0.0103(9)
C19 0.0337(11) 0.0769(16) 0.0779(17) 0.0309(14) 0.0085(11) 0.0159(11)
C20 0.0548(14) 0.0644(14) 0.0600(13) 0.0049(11) 0.0141(11) 0.0242(12)
C21 0.0457(11) 0.0384(9) 0.0469(10) -0.0043(8) 0.0026(8) 0.0043(7)
N1 0.0378(8) 0.0227(6) 0.0401(7) -0.0001(5) 0.0097(6) -0.0018(5)
N2 0.0389(8) 0.0303(6) 0.0419(8) -0.0033(6) 0.0078(6) -0.0050(6)
N3 0.0321(7) 0.0321(6) 0.0334(7) 0.0039(5) 0.0078(5) -0.0008(5)
O1 0.0313(6) 0.0220(5) 0.0339(5) 0.0004(4) 0.0095(4) 0.0028(4)

loop_
_atom_type_symbol
_atom_type_description
_atom_type_scat_dispersion_real
_atom_type_scat_dispersion_imag
_atom_type_scat_source
C C 0.0033 0.0016 'International Tables Vol C Tables 4.2.6.8 and 6.1.1.4'
H H 0 0 'International Tables Vol C Tables 4.2.6.8 and 6.1.1.4'
N N 0.0061 0.0033 'International Tables Vol C Tables 4.2.6.8 and 6.1.1.4'
O O 0.0106 0.006 'International Tables Vol C Tables 4.2.6.8 and 6.1.1.4'

loop_
_geom_angle_atom_site_label_1
_geom_angle_atom_site_label_2
_geom_angle_atom_site_label_3
_geom_angle
C2 C1 C6 118.55(16)
C2 C1 H1 120.7
C6 C1 H1 120.7
C1 C2 C3 121.24(17)
C1 C2 H2 119.4
C3 C2 H2 119.4
C4 C3 C2 121.12(16)
C4 C3 H3 119.4
C2 C3 H3 119.4
C5 C4 C3 116.65(15)
C5 C4 H4 121.7
C3 C4 H4 121.7
O1 C5 C4 126.29(13)
O1 C5 C6 110.13(13)
C4 C5 C6 123.56(15)
C1 C6 C5 118.85(14)
C1 C6 C7 135.57(14)
C5 C6 C7 105.57(14)
C8 C7 C6 106.86(13)
C8 C7 H7 126.6
C6 C7 H7 126.6
C7 C8 O1 111.13(14)
C7 C8 C9 133.36(14)
O1 C8 C9 115.45(12)
C8 C9 C10 113.44(12)
C8 C9 H9A 108.9
C10 C9 H9A 108.9
C8 C9 H9B 108.9
C10 C9 H9B 108.9
H9A C9 H9B 107.7
C11 C10 C9 111.87(12)
C11 C10 H10A 109.2
C9 C10 H10A 109.2
C11 C10 H10B 109.2
C9 C10 H10B 109.2
H10A C10 H10B 107.9
C10 C11 C12 112.28(13)
C10 C11 H11A 109.1
C12 C11 H11A 109.1
C10 C11 H11B 109.1
C12 C11 H11B 109.1
H11A C11 H11B 107.9
C13 C12 C11 113.70(12)
C13 C12 H12A 108.8
C11 C12 H12A 108.8
C13 C12 H12B 108.8
C11 C12 H12B 108.8
H12A C12 H12B 107.7
N1 C13 C14 107.87(14)
N1 C13 C12 122.10(13)
C14 C13 C12 129.98(14)
N3 C14 C13 104.91(14)
N3 C14 H14 127.5
C13 C14 H14 127.5
N3 C15 C16 112.04(14)
N3 C15 H15A 109.2
C16 C15 H15A 109.2
N3 C15 H15B 109.2
C16 C15 H15B 109.2
H15A C15 H15B 107.9
C21 C16 C17 118.71(19)
C21 C16 C15 120.69(17)
C17 C16 C15 120.60(18)
C18 C17 C16 119.8(2)
C18 C17 H17 120.1
C16 C17 H17 120.1
C19 C18 C17 120.6(2)
C19 C18 H18 119.7
C17 C18 H18 119.7
C18 C19 C20 120.2(2)
C18 C19 H19 119.9
C20 C19 H19 119.9
C21 C20 C19 119.5(2)
C21 C20 H20 120.3
C19 C20 H20 120.3
C20 C21 C16 121.1(2)
C20 C21 H21 119.4
C16 C21 H21 119.4
N2 N1 C13 109.16(13)
N1 N2 N3 106.85(13)
N2 N3 C14 111.21(14)
N2 N3 C15 120.57(15)
C14 N3 C15 128.21(14)
C5 O1 C8 106.29(11)

loop_
_geom_bond_atom_site_label_1
_geom_bond_atom_site_label_2
_geom_bond_distance
C1 C2 1.390(3)
C1 C6 1.394(2)
C1 H1 0.95
C2 C3 1.398(3)
C2 H2 0.95
C3 C4 1.388(3)
C3 H3 0.95
C4 C5 1.385(2)
C4 H4 0.95
C5 O1 1.372(2)
C5 C6 1.3976(19)
C6 C7 1.442(2)
C7 C8 1.350(2)
C7 H7 0.95
C8 O1 1.3893(17)
C8 C9 1.489(2)
C9 C10 1.529(2)
C9 H9A 0.99
C9 H9B 0.99
C10 C11 1.523(2)
C10 H10A 0.99
C10 H10B 0.99
C11 C12 1.525(2)
C11 H11A 0.99
C11 H11B 0.99
C12 C13 1.495(2)
C12 H12A 0.99
C12 H12B 0.99
C13 N1 1.362(2)
C13 C14 1.372(2)
C14 N3 1.344(2)
C14 H14 0.95
C15 N3 1.470(2)
C15 C16 1.501(3)
C15 H15A 0.99
C15 H15B 0.99
C16 C21 1.386(3)
C16 C17 1.392(3)
C17 C18 1.389(4)
C17 H17 0.95
C18 C19 1.366(4)
C18 H18 0.95
C19 C20 1.381(4)
C19 H19 0.95
C20 C21 1.381(4)
C20 H20 0.95
C21 H21 0.95
N1 N2 1.318(2)
N2 N3 1.3413(19)
